data_4334587
loop_
_publ_author_name
'Hakikulla H. Shah'
'Rayya A. Al-Balushi'
'Mohammed K. Al-Suti'
'Muhammad S. Khan'
'Christopher H. Woodall'
'Kieran C. Molloy'
'Paul R. Raithby'
'Thomas P. Robinson'
'Sara E. C. Dale'
'Frank Marken'

_publ_section_title
;
 Long-Range Intramolecular Electronic Communication in
 Bis(ferrocenylethynyl) Complexes Incorporating Conjugated Heterocyclic
 Spacers: Synthesis, Crystallography, and Electrochemistry
;
_journal_name_full 'Inorganic Chemistry'
_journal_page_first 4898
_journal_page_last 4908
_journal_paper_doi 10.1021/ic3024887
_journal_volume 52
_journal_year 2013
_chemical_formula_moiety 'C24 H18 Fe2'
_chemical_formula_sum 'C24 H18 Fe2 S0'
_chemical_formula_weight 418.08
_chemical_name_systematic
;
 ?
;
_space_group_crystal_system monoclinic
_space_group_IT_number 14
_space_group_name_Hall '-P 2ybc'
_space_group_name_H-M_alt 'P 1 21/c 1'
_symmetry_space_group_name_Hall '-P 2ybc'
_symmetry_space_group_name_H-M 'P 1 21/c 1'
_atom_sites_solution_hydrogens geom
_atom_sites_solution_primary direct
_atom_sites_solution_secondary difmap
_audit_conform_dict_location ftp://ftp.iucr.org/pub/cif_core.dic
_audit_conform_dict_name cif_core.dic
_audit_conform_dict_version 2.4
_audit_creation_date 2011-12-06T15:29:21-00:00
_audit_creation_method 'WinGX routine CIF_UPDATE'
_cell_angle_alpha 90
_cell_angle_beta 96.5280(10)
_cell_angle_gamma 90
_cell_formula_units_Z 2
_cell_length_a 7.5060(2)
_cell_length_b 10.2030(3)
_cell_length_c 11.6790(4)
_cell_measurement_reflns_used 9635
_cell_measurement_temperature 150(2)
_cell_measurement_theta_max 27.485
_cell_measurement_theta_min 2.91
_cell_volume 888.62(5)
_computing_cell_refinement 'HKL Scalepack (Otwinowski & Minor 1997)'
_computing_molecular_graphics
;
O. V. Dolomanov, L. J. Bourhis, R. J. Gildea, J. A. K. Howard and H. Puschmann,
OLEX2: a complete structure solution, refinement and analysis program.
        J. Appl. Cryst. (2009). 42, 339-341.
;
_computing_publication_material
;
O. V. Dolomanov, L. J. Bourhis, R. J. Gildea, J. A. K. Howard and H. Puschmann,
OLEX2: a complete structure solution, refinement and analysis program.
        J. Appl. Cryst. (2009). 42, 339-341.
;
_computing_structure_refinement 'SHELXL-97 (Sheldrick, 1997)'
_computing_structure_solution
;
        XS, G.M. Sheldrick, Acta Cryst.
        (2008). A64, 112-122
;
_diffrn_ambient_temperature 150
_diffrn_measured_fraction_theta_full 0.994
_diffrn_measured_fraction_theta_max 0.994
_diffrn_measurement_device_type 'Bruker-Nonius KappaCCD'
_diffrn_measurement_method CCD
_diffrn_radiation_monochromator graphite
_diffrn_radiation_type MoK\a
_diffrn_radiation_wavelength 0.71073
_diffrn_reflns_av_R_equivalents 0.0484
_diffrn_reflns_limit_h_max 9
_diffrn_reflns_limit_h_min -9
_diffrn_reflns_limit_k_max 13
_diffrn_reflns_limit_k_min -13
_diffrn_reflns_limit_l_max 15
_diffrn_reflns_limit_l_min -15
_diffrn_reflns_number 12693
_diffrn_reflns_theta_full 27.46
_diffrn_reflns_theta_max 27.46
_diffrn_reflns_theta_min 3.51
_diffrn_source 'fine-focus sealed tube'
_exptl_absorpt_coefficient_mu 1.636
_exptl_absorpt_correction_T_max 0.647
_exptl_absorpt_correction_T_min 0.605
_exptl_absorpt_correction_type multi-scan
_exptl_absorpt_process_details
;
multi-scan from symmetry-related measurements 
 Sortav (Blessing 1995)
;
_exptl_crystal_colour orange
_exptl_crystal_density_diffrn 1.563
_exptl_crystal_description block
_exptl_crystal_F_000 428
_exptl_crystal_size_max 0.23
_exptl_crystal_size_mid 0.23
_exptl_crystal_size_min 0.1
_refine_diff_density_max 0.482
_refine_diff_density_min -0.485
_refine_diff_density_rms 0.13
_refine_ls_extinction_method none
_refine_ls_goodness_of_fit_ref 1.067
_refine_ls_hydrogen_treatment constr
_refine_ls_matrix_type full
_refine_ls_number_parameters 118
_refine_ls_number_reflns 2023
_refine_ls_number_restraints 0
_refine_ls_restrained_S_all 1.067
_refine_ls_R_factor_all 0.0404
_refine_ls_R_factor_gt 0.0261
_refine_ls_shift/su_max 0
_refine_ls_shift/su_mean 0
_refine_ls_structure_factor_coef Fsqd
_refine_ls_weighting_details 'calc w=1/[\s^2^(Fo^2^)+(0.0297P)^2^+0.2534P] where P=(Fo^2^+2Fc^2^)/3'
_refine_ls_weighting_scheme calc
_refine_ls_wR_factor_gt 0.0615
_refine_ls_wR_factor_ref 0.0668
_reflns_number_gt 1701
_reflns_number_total 2023
_reflns_threshold_expression >2sigma(I)
_cod_data_source_file ic3024887_si_001_1.cif
_cod_data_source_block 21
_cod_database_code 4334587

loop_
_space_group_symop_operation_xyz
'x, y, z'
'-x, y+1/2, -z+1/2'
'-x, -y, -z'
'x, -y-1/2, z-1/2'

loop_
_atom_site_label
_atom_site_type_symbol
_atom_site_fract_x
_atom_site_fract_y
_atom_site_fract_z
_atom_site_U_iso_or_equiv
_atom_site_adp_type
_atom_site_occupancy
_atom_site_symmetry_multiplicity
_atom_site_calc_flag
_atom_site_refinement_flags
Fe1 Fe 0.70147(3) 0.18436(2) 0.15182(2) 0.02342(10) Uani 1 1 d .
C1 C 0.4575(3) 0.26973(19) 0.10024(17) 0.0355(4) Uani 1 1 d .
H1 H 0.3819 0.2527 0.0309 0.043 Uiso 1 1 calc R
C2 C 0.4535(2) 0.20296(18) 0.20671(17) 0.0327(4) Uani 1 1 d .
H2 H 0.375 0.1333 0.2212 0.039 Uiso 1 1 calc R
C3 C 0.5875(2) 0.25883(18) 0.28756(16) 0.0321(4) Uani 1 1 d .
H3 H 0.6145 0.2333 0.3658 0.039 Uiso 1 1 calc R
C4 C 0.6742(2) 0.35951(18) 0.23088(17) 0.0319(4) Uani 1 1 d .
H4 H 0.7696 0.4132 0.2645 0.038 Uiso 1 1 calc R
C5 C 0.5937(3) 0.36591(18) 0.11553(17) 0.0341(4) Uani 1 1 d .
H5 H 0.6256 0.4247 0.0582 0.041 Uiso 1 1 calc R
C6 C 0.7574(3) 0.04484(17) 0.03460(16) 0.0325(4) Uani 1 1 d .
H6 H 0.6818 0.0183 -0.0321 0.039 Uiso 1 1 calc R
C7 C 0.7600(3) -0.01077(17) 0.14589(16) 0.0308(4) Uani 1 1 d .
H7 H 0.6866 -0.0807 0.1669 0.037 Uiso 1 1 calc R
C8 C 0.8932(2) 0.05736(18) 0.22124(16) 0.0307(4) Uani 1 1 d .
C9 C 0.9695(2) 0.15598(18) 0.15392(17) 0.0329(4) Uani 1 1 d .
H9 H 1.0602 0.2169 0.1815 0.039 Uiso 1 1 calc R
C10 C 0.8861(3) 0.14648(19) 0.03938(17) 0.0334(4) Uani 1 1 d .
H10 H 0.9121 0.1993 -0.0236 0.04 Uiso 1 1 calc R
C11 C 0.9376(3) 0.03416(18) 0.34164(17) 0.0355(4) Uani 1 1 d .
C12 C 0.9772(3) 0.01256(19) 0.44241(17) 0.0375(5) Uani 1 1 d .

loop_
_atom_site_aniso_label
_atom_site_aniso_U_11
_atom_site_aniso_U_22
_atom_site_aniso_U_33
_atom_site_aniso_U_23
_atom_site_aniso_U_13
_atom_site_aniso_U_12
Fe1 0.02332(15) 0.02328(15) 0.02341(16) 0.00006(9) 0.00160(10) 0.00249(9)
C1 0.0286(10) 0.0384(10) 0.0375(11) -0.0042(9) -0.0046(8) 0.0098(8)
C2 0.0227(9) 0.0331(10) 0.0432(12) -0.0031(8) 0.0077(8) 0.0020(7)
C3 0.0338(10) 0.0352(10) 0.0281(10) -0.0039(8) 0.0072(8) 0.0074(8)
C4 0.0318(10) 0.0261(9) 0.0382(11) -0.0079(8) 0.0057(8) 0.0019(8)
C5 0.0367(11) 0.0271(9) 0.0392(11) 0.0040(8) 0.0065(9) 0.0094(8)
C6 0.0403(11) 0.0304(9) 0.0265(10) -0.0045(7) 0.0028(8) 0.0070(8)
C7 0.0358(10) 0.0233(9) 0.0339(10) -0.0002(7) 0.0060(8) 0.0049(8)
C8 0.0293(10) 0.0309(9) 0.0315(10) 0.0011(8) 0.0022(8) 0.0107(8)
C9 0.0225(9) 0.0344(10) 0.0418(12) 0.0000(8) 0.0038(8) 0.0044(7)
C10 0.0330(10) 0.0358(10) 0.0334(11) 0.0039(8) 0.0119(8) 0.0084(8)
C11 0.0359(11) 0.0337(10) 0.0358(12) 0.0003(8) -0.0001(9) 0.0137(8)
C12 0.0406(12) 0.0349(10) 0.0357(11) 0.0011(8) -0.0015(9) 0.0143(9)

loop_
_atom_type_symbol
_atom_type_description
_atom_type_scat_dispersion_real
_atom_type_scat_dispersion_imag
_atom_type_scat_source
Fe Fe 0.3463 0.8444 'International Tables Vol C Tables 4.2.6.8 and 6.1.1.4'
C C 0.0033 0.0016 'International Tables Vol C Tables 4.2.6.8 and 6.1.1.4'
H H 0 0 'International Tables Vol C Tables 4.2.6.8 and 6.1.1.4'
S S 0.1246 0.1234 'International Tables Vol C Tables 4.2.6.8 and 6.1.1.4'

loop_
_geom_angle_atom_site_label_1
_geom_angle_atom_site_label_2
_geom_angle_atom_site_label_3
_geom_angle
_geom_angle_site_symmetry_3
C2 Fe1 C1 40.55(8) .
C2 Fe1 C5 68.19(8) .
C2 Fe1 C6 122.42(8) .
C2 Fe1 C10 157.41(8) .
C3 Fe1 C1 68.29(8) .
C3 Fe1 C2 40.72(7) .
C3 Fe1 C4 40.88(8) .
C3 Fe1 C5 68.38(8) .
C3 Fe1 C6 156.38(8) .
C3 Fe1 C7 120.15(7) .
C3 Fe1 C8 105.58(7) .
C3 Fe1 C10 160.85(8) .
C4 Fe1 C1 68.17(8) .
C4 Fe1 C2 68.52(7) .
C4 Fe1 C5 40.56(8) .
C4 Fe1 C6 162.22(8) .
C4 Fe1 C7 154.95(8) .
C4 Fe1 C8 118.82(8) .
C4 Fe1 C10 124.52(8) .
C5 Fe1 C1 40.32(8) .
C5 Fe1 C6 126.59(8) .
C5 Fe1 C10 108.54(8) .
C6 Fe1 C1 109.98(8) .
C6 Fe1 C10 40.33(8) .
C7 Fe1 C1 126.25(8) .
C7 Fe1 C2 107.94(8) .
C7 Fe1 C5 163.18(8) .
C7 Fe1 C6 40.49(7) .
C7 Fe1 C10 68.34(8) .
C8 Fe1 C1 162.30(8) .
C8 Fe1 C2 124.17(8) .
C8 Fe1 C5 154.67(8) .
C8 Fe1 C6 68.59(7) .
C8 Fe1 C7 41.19(7) .
C8 Fe1 C10 68.68(7) .
C9 Fe1 C1 155.89(8) .
C9 Fe1 C2 161.00(8) .
C9 Fe1 C3 123.26(8) .
C9 Fe1 C4 105.71(8) .
C9 Fe1 C5 119.97(8) .
C9 Fe1 C6 68.37(8) .
C9 Fe1 C7 69.18(8) .
C9 Fe1 C8 41.37(7) .
C9 Fe1 C10 40.54(8) .
C10 Fe1 C1 122.45(8) .
C2 C1 Fe1 69.35(10) .
C5 C1 Fe1 69.50(11) .
C5 C1 C2 108.02(17) .
C1 C2 Fe1 70.09(11) .
C3 C2 Fe1 69.15(10) .
C3 C2 C1 107.80(17) .
C2 C3 Fe1 70.13(10) .
C2 C3 C4 107.97(17) .
C4 C3 Fe1 69.56(10) .
C3 C4 Fe1 69.56(10) .
C5 C4 Fe1 70.24(10) .
C5 C4 C3 107.98(17) .
C1 C5 Fe1 70.18(11) .
C1 C5 C4 108.24(17) .
C4 C5 Fe1 69.20(10) .
C7 C6 Fe1 69.40(10) .
C10 C6 Fe1 69.85(10) .
C10 C6 C7 108.64(17) .
C6 C7 Fe1 70.12(10) .
C6 C7 C8 107.75(17) .
C8 C7 Fe1 69.16(10) .
C7 C8 Fe1 69.65(10) .
C7 C8 C9 107.31(16) .
C9 C8 Fe1 69.14(10) .
C11 C8 Fe1 124.99(13) .
C11 C8 C7 126.34(18) .
C11 C8 C9 126.33(18) .
C8 C9 Fe1 69.50(10) .
C10 C9 Fe1 70.53(11) .
C10 C9 C8 107.96(17) .
C6 C10 Fe1 69.83(10) .
C6 C10 C9 108.34(17) .
C9 C10 Fe1 68.93(10) .
C12 C11 C8 178.7(2) .
C11 C12 C12 179.8(3) 3_756

loop_
_geom_bond_atom_site_label_1
_geom_bond_atom_site_label_2
_geom_bond_distance
_geom_bond_site_symmetry_2
Fe1 C1 2.0552(18) .
Fe1 C2 2.0454(18) .
Fe1 C3 2.0324(18) .
Fe1 C4 2.0325(18) .
Fe1 C5 2.0462(18) .
Fe1 C6 2.0511(17) .
Fe1 C7 2.0417(17) .
Fe1 C8 2.0351(17) .
Fe1 C9 2.0303(18) .
Fe1 C10 2.0514(18) .
C1 C2 1.421(3) .
C1 C5 1.414(3) .
C2 C3 1.419(3) .
C3 C4 1.420(3) .
C4 C5 1.414(3) .
C6 C7 1.416(3) .
C6 C10 1.414(3) .
C7 C8 1.434(3) .
C8 C9 1.436(3) .
C8 C11 1.428(3) .
C9 C10 1.414(3) .
C11 C12 1.201(3) .
C12 C12 1.374(4) 3_756

loop_
_geom_torsion_atom_site_label_1
_geom_torsion_atom_site_label_2
_geom_torsion_atom_site_label_3
_geom_torsion_atom_site_label_4
_geom_torsion
_geom_torsion_site_symmetry_4
Fe1 C1 C2 C3 59.08(12) .
Fe1 C1 C5 C4 -58.92(12) .
Fe1 C2 C3 C4 59.50(12) .
Fe1 C3 C4 C5 59.98(12) .
Fe1 C4 C5 C1 59.53(13) .
Fe1 C6 C7 C8 -59.14(12) .
Fe1 C6 C10 C9 58.31(13) .
Fe1 C7 C8 C9 -59.10(12) .
Fe1 C7 C8 C11 119.10(18) .
Fe1 C8 C9 C10 -60.31(13) .
Fe1 C8 C11 C12 172(10) .
Fe1 C9 C10 C6 -58.86(13) .
C1 Fe1 C2 C3 -119.06(16) .
C1 Fe1 C3 C2 37.71(11) .
C1 Fe1 C3 C4 -81.28(12) .
C1 Fe1 C4 C3 81.60(12) .
C1 Fe1 C4 C5 -37.34(11) .
C1 Fe1 C5 C4 119.52(16) .
C1 Fe1 C6 C7 -122.89(12) .
C1 Fe1 C6 C10 117.00(12) .
C1 Fe1 C7 C6 78.10(14) .
C1 Fe1 C7 C8 -162.92(11) .
C1 Fe1 C8 C7 51.2(3) .
C1 Fe1 C8 C9 169.9(2) .
C1 Fe1 C8 C11 -69.6(3) .
C1 Fe1 C9 C8 -172.50(17) .
C1 Fe1 C9 C10 -53.7(2) .
C1 Fe1 C10 C6 -82.91(13) .
C1 Fe1 C10 C9 157.03(11) .
C1 C2 C3 Fe1 -59.67(13) .
C1 C2 C3 C4 -0.2(2) .
C2 Fe1 C1 C5 119.59(16) .
C2 Fe1 C3 C4 -118.99(16) .
C2 Fe1 C4 C3 37.82(11) .
C2 Fe1 C4 C5 -81.13(12) .
C2 Fe1 C5 C1 -37.51(12) .
C2 Fe1 C5 C4 82.01(12) .
C2 Fe1 C6 C7 -79.52(13) .
C2 Fe1 C6 C10 160.38(11) .
C2 Fe1 C7 C6 119.25(12) .
C2 Fe1 C7 C8 -121.77(11) .
C2 Fe1 C8 C7 77.86(13) .
C2 Fe1 C8 C9 -163.39(11) .
C2 Fe1 C8 C11 -42.9(2) .
C2 Fe1 C9 C8 46.6(3) .
C2 Fe1 C9 C10 165.3(2) .
C2 Fe1 C10 C6 -47.6(2) .
C2 Fe1 C10 C9 -167.62(17) .
C2 C1 C5 Fe1 58.84(13) .
C2 C1 C5 C4 -0.1(2) .
C2 C3 C4 Fe1 -59.86(12) .
C2 C3 C4 C5 0.1(2) .
C3 Fe1 C1 C2 -37.86(11) .
C3 Fe1 C1 C5 81.73(12) .
C3 Fe1 C2 C1 119.06(16) .
C3 Fe1 C4 C5 -118.94(16) .
C3 Fe1 C5 C1 -81.49(12) .
C3 Fe1 C5 C4 38.03(11) .
C3 Fe1 C6 C7 -41.6(2) .
C3 Fe1 C6 C10 -161.69(17) .
C3 Fe1 C7 C6 162.09(11) .
C3 Fe1 C7 C8 -78.93(13) .
C3 Fe1 C8 C7 118.24(11) .
C3 Fe1 C8 C9 -123.02(12) .
C3 Fe1 C8 C11 -2.54(19) .
C3 Fe1 C9 C8 75.00(13) .
C3 Fe1 C9 C10 -166.22(11) .
C3 Fe1 C10 C6 157.4(2) .
C3 Fe1 C10 C9 37.4(3) .
C3 C4 C5 Fe1 -59.55(12) .
C3 C4 C5 C1 0.0(2) .
C4 Fe1 C1 C2 -82.04(12) .
C4 Fe1 C1 C5 37.56(11) .
C4 Fe1 C2 C1 81.10(12) .
C4 Fe1 C2 C3 -37.97(11) .
C4 Fe1 C3 C2 118.99(16) .
C4 Fe1 C5 C1 -119.52(16) .
C4 Fe1 C6 C7 156.4(2) .
C4 Fe1 C6 C10 36.3(3) .
C4 Fe1 C7 C6 -163.23(16) .
C4 Fe1 C7 C8 -44.3(2) .
C4 Fe1 C8 C7 160.29(11) .
C4 Fe1 C8 C9 -80.96(13) .
C4 Fe1 C8 C11 39.51(19) .
C4 Fe1 C9 C8 115.99(11) .
C4 Fe1 C9 C10 -125.23(12) .
C4 Fe1 C10 C6 -167.32(11) .
C4 Fe1 C10 C9 72.63(13) .
C5 Fe1 C1 C2 -119.59(16) .
C5 Fe1 C2 C1 37.31(11) .
C5 Fe1 C2 C3 -81.76(12) .
C5 Fe1 C3 C2 81.25(12) .
C5 Fe1 C3 C4 -37.74(11) .
C5 Fe1 C4 C3 118.94(16) .
C5 Fe1 C6 C7 -165.13(11) .
C5 Fe1 C6 C10 74.77(13) .
C5 Fe1 C7 C6 45.4(3) .
C5 Fe1 C7 C8 164.4(2) .
C5 Fe1 C8 C7 -169.52(16) .
C5 Fe1 C8 C9 -50.8(2) .
C5 Fe1 C8 C11 69.7(3) .
C5 Fe1 C9 C8 157.51(11) .
C5 Fe1 C9 C10 -83.72(13) .
C5 Fe1 C10 C6 -125.21(11) .
C5 Fe1 C10 C9 114.74(12) .
C5 C1 C2 Fe1 -58.92(13) .
C5 C1 C2 C3 0.2(2) .
C6 Fe1 C1 C2 116.91(11) .
C6 Fe1 C1 C5 -123.50(12) .
C6 Fe1 C2 C1 -83.12(13) .
C6 Fe1 C2 C3 157.81(11) .
C6 Fe1 C3 C2 -52.7(2) .
C6 Fe1 C3 C4 -171.70(17) .
C6 Fe1 C4 C3 169.1(2) .
C6 Fe1 C4 C5 50.1(3) .
C6 Fe1 C5 C1 77.46(14) .
C6 Fe1 C5 C4 -163.02(11) .
C6 Fe1 C7 C8 118.98(16) .
C6 Fe1 C8 C7 -37.60(11) .
C6 Fe1 C8 C9 81.15(12) .
C6 Fe1 C8 C11 -158.38(19) .
C6 Fe1 C9 C8 -81.72(11) .
C6 Fe1 C9 C10 37.05(11) .
C6 Fe1 C10 C9 -120.06(16) .
C6 C7 C8 Fe1 59.74(12) .
C6 C7 C8 C9 0.6(2) .
C6 C7 C8 C11 178.84(16) .
C7 Fe1 C1 C2 74.38(13) .
C7 Fe1 C1 C5 -166.03(11) .
C7 Fe1 C2 C1 -125.27(11) .
C7 Fe1 C2 C3 115.66(11) .
C7 Fe1 C3 C2 -82.60(13) .
C7 Fe1 C3 C4 158.41(11) .
C7 Fe1 C4 C3 -48.7(2) .
C7 Fe1 C4 C5 -167.68(16) .
C7 Fe1 C5 C1 42.3(3) .
C7 Fe1 C5 C4 161.8(2) .
C7 Fe1 C6 C10 -120.11(16) .
C7 Fe1 C8 C9 118.75(16) .
C7 Fe1 C8 C11 -120.8(2) .
C7 Fe1 C9 C8 -38.15(11) .
C7 Fe1 C9 C10 80.62(12) .
C7 Fe1 C10 C6 37.18(11) .
C7 Fe1 C10 C9 -82.87(12) .
C7 C6 C10 Fe1 -58.71(12) .
C7 C6 C10 C9 -0.4(2) .
C7 C8 C9 Fe1 59.43(12) .
C7 C8 C9 C10 -0.9(2) .
C7 C8 C11 C12 83(10) .
C8 Fe1 C1 C2 34.9(3) .
C8 Fe1 C1 C5 154.5(2) .
C8 Fe1 C2 C1 -167.87(11) .
C8 Fe1 C2 C3 73.07(13) .
C8 Fe1 C3 C2 -124.74(11) .
C8 Fe1 C3 C4 116.26(12) .
C8 Fe1 C4 C3 -80.37(12) .
C8 Fe1 C4 C5 160.68(11) .
C8 Fe1 C5 C1 -162.17(16) .
C8 Fe1 C5 C4 -42.6(2) .
C8 Fe1 C6 C7 38.23(11) .
C8 Fe1 C6 C10 -81.87(12) .
C8 Fe1 C7 C6 -118.98(16) .
C8 Fe1 C9 C10 118.78(16) .
C8 Fe1 C10 C6 81.61(12) .
C8 Fe1 C10 C9 -38.45(11) .
C8 C9 C10 Fe1 59.66(12) .
C8 C9 C10 C6 0.8(2) .
C8 C11 C12 C12 -1E1(10) 3_756
C9 Fe1 C1 C2 -161.60(18) .
C9 Fe1 C1 C5 -42.0(2) .
C9 Fe1 C2 C1 156.7(2) .
C9 Fe1 C2 C3 37.6(3) .
C9 Fe1 C3 C2 -166.25(11) .
C9 Fe1 C3 C4 74.76(13) .
C9 Fe1 C4 C3 -123.06(12) .
C9 Fe1 C4 C5 117.99(12) .
C9 Fe1 C5 C1 161.61(11) .
C9 Fe1 C5 C4 -78.87(13) .
C9 Fe1 C6 C7 82.86(12) .
C9 Fe1 C6 C10 -37.25(11) .
C9 Fe1 C7 C6 -80.67(12) .
C9 Fe1 C7 C8 38.31(11) .
C9 Fe1 C8 C7 -118.75(16) .
C9 Fe1 C8 C11 120.5(2) .
C9 Fe1 C10 C6 120.06(16) .
C9 C8 C11 C12 -100(10) .
C10 Fe1 C1 C2 160.01(11) .
C10 Fe1 C1 C5 -80.40(14) .
C10 Fe1 C2 C1 -48.7(2) .
C10 Fe1 C2 C3 -167.73(18) .
C10 Fe1 C3 C2 165.6(2) .
C10 Fe1 C3 C4 46.6(3) .
C10 Fe1 C4 C3 -163.18(11) .
C10 Fe1 C4 C5 77.87(13) .
C10 Fe1 C5 C1 118.65(12) .
C10 Fe1 C5 C4 -121.83(11) .
C10 Fe1 C6 C7 120.11(16) .
C10 Fe1 C7 C6 -37.04(11) .
C10 Fe1 C7 C8 81.94(12) .
C10 Fe1 C8 C7 -81.04(12) .
C10 Fe1 C8 C9 37.70(11) .
C10 Fe1 C8 C11 158.18(19) .
C10 Fe1 C9 C8 -118.78(16) .
C10 C6 C7 Fe1 58.99(12) .
C10 C6 C7 C8 -0.2(2) .
C11 C8 C9 Fe1 -118.77(18) .
C11 C8 C9 C10 -179.08(16) .
